data_7152647
loop_
_publ_author_name
'Pillay, Adushan'
'Rousseau, Amanda L.'
'Fernandes, Manuel A.'
'de Koning, Charles B.'

_publ_section_title
;
 The synthesis of the pyranonaphthoquinones dehydroherbarin and
 anhydrofusarubin using Wacker oxidation methodology as a key step and
 other unexpected oxidation reactions with ceric ammonium nitrate and
 salcomine.
;
_journal_issue 38
_journal_name_full 'Organic &amp; biomolecular chemistry'
_journal_page_first 7809
_journal_page_last 7819
_journal_paper_doi 10.1039/c2ob26126j
_journal_volume 10
_journal_year 2012
_chemical_formula_moiety 'C16 H16 O6'
_chemical_formula_sum 'C16 H16 O6'
_chemical_formula_weight 304.29
_chemical_name_systematic
;
?
;
_space_group_IT_number 12
_symmetry_cell_setting monoclinic
_symmetry_space_group_name_Hall '-C 2y'
_symmetry_space_group_name_H-M 'C 1 2/m 1'
_atom_sites_solution_hydrogens geom
_atom_sites_solution_primary direct
_atom_sites_solution_secondary difmap
_audit_creation_method SHELXL-97
_cell_angle_alpha 90.00
_cell_angle_beta 99.379(2)
_cell_angle_gamma 90.00
_cell_formula_units_Z 4
_cell_length_a 19.2003(6)
_cell_length_b 6.7203(2)
_cell_length_c 11.0340(4)
_cell_measurement_reflns_used 2971
_cell_measurement_temperature 173(2)
_cell_measurement_theta_max 28.24
_cell_measurement_theta_min 2.61
_cell_volume 1404.70(8)
_computing_cell_refinement 'Bruker SAINT'
_computing_data_collection 'Bruker APEX2'
_computing_data_reduction 'Bruker SAINT'
_computing_molecular_graphics 'Bruker SHELXTL'
_computing_publication_material 'Bruker SHELXTL'
_computing_structure_refinement 'SHELXL-97 (Sheldrick, 1997)'
_computing_structure_solution 'SHELXS-97 (Sheldrick, 2008)'
_diffrn_ambient_temperature 173(2)
_diffrn_measured_fraction_theta_full 1.000
_diffrn_measured_fraction_theta_max 1.000
_diffrn_measurement_device_type 'Bruker APEX-II CCD'
_diffrn_measurement_method '\f and \w scans'
_diffrn_radiation_monochromator graphite
_diffrn_radiation_source 'fine-focus sealed tube'
_diffrn_radiation_type MoK\a
_diffrn_radiation_wavelength 0.71073
_diffrn_reflns_av_R_equivalents 0.0473
_diffrn_reflns_av_sigmaI/netI 0.0330
_diffrn_reflns_limit_h_max 23
_diffrn_reflns_limit_h_min -25
_diffrn_reflns_limit_k_max 8
_diffrn_reflns_limit_k_min -8
_diffrn_reflns_limit_l_max 14
_diffrn_reflns_limit_l_min -12
_diffrn_reflns_number 8613
_diffrn_reflns_theta_full 27.99
_diffrn_reflns_theta_max 27.99
_diffrn_reflns_theta_min 1.87
_diffrn_standards_number 0
_exptl_absorpt_coefficient_mu 0.111
_exptl_absorpt_correction_T_max 0.9760
_exptl_absorpt_correction_T_min 0.9550
_exptl_absorpt_correction_type none
_exptl_crystal_colour yellow
_exptl_crystal_density_diffrn 1.439
_exptl_crystal_density_method 'not measured'
_exptl_crystal_description needle
_exptl_crystal_F_000 640
_exptl_crystal_size_max 0.42
_exptl_crystal_size_mid 0.25
_exptl_crystal_size_min 0.22
_refine_diff_density_max 0.247
_refine_diff_density_min -0.363
_refine_diff_density_rms 0.098
_refine_ls_extinction_method none
_refine_ls_goodness_of_fit_ref 1.069
_refine_ls_hydrogen_treatment constr
_refine_ls_matrix_type full
_refine_ls_number_parameters 140
_refine_ls_number_reflns 1842
_refine_ls_number_restraints 0
_refine_ls_restrained_S_all 1.069
_refine_ls_R_factor_all 0.0561
_refine_ls_R_factor_gt 0.0439
_refine_ls_shift/su_max 0.000
_refine_ls_shift/su_mean 0.000
_refine_ls_structure_factor_coef Fsqd
_refine_ls_weighting_details 'calc w=1/[\s^2^(Fo^2^)+(0.0772P)^2^+0.0000P] where P=(Fo^2^+2Fc^2^)/3'
_refine_ls_weighting_scheme calc
_refine_ls_wR_factor_gt 0.1176
_refine_ls_wR_factor_ref 0.1261
_reflns_number_gt 1398
_reflns_number_total 1842
_reflns_threshold_expression >2sigma(I)
_cod_data_source_file c2ob26126j.txt
_cod_data_source_block 11m_cdkadushan2_0s-cmpd16
_cod_depositor_comments
;
The following automatic conversions were performed:

'_symmetry_cell_setting' value 'Monoclinic' changed to 'monoclinic'
according to /home/saulius/struct/CIF-dictionaries/cif_core.dic
dictionary named 'cif_core.dic' version 2.4.2 from 2011-04-26.

Automatic conversion script
Id: cif_fix_values 1891 2012-01-12 08:04:46Z andrius 
;
_cod_original_sg_symbol_H-M C2/m
_cod_database_code 7152647

loop_
_symmetry_equiv_pos_as_xyz
'x, y, z'
'-x, y, -z'
'x+1/2, y+1/2, z'
'-x+1/2, y+1/2, -z'
'-x, -y, -z'
'x, -y, z'
'-x+1/2, -y+1/2, -z'
'x+1/2, -y+1/2, z'

loop_
_atom_site_label
_atom_site_type_symbol
_atom_site_fract_x
_atom_site_fract_y
_atom_site_fract_z
_atom_site_U_iso_or_equiv
_atom_site_adp_type
_atom_site_occupancy
_atom_site_symmetry_multiplicity
_atom_site_calc_flag
_atom_site_refinement_flags
_atom_site_disorder_assembly
_atom_site_disorder_group
C1 C 0.35543(8) 0.0000 0.49614(15) 0.0213(3) Uani 1 2 d S . .
C2 C 0.31914(7) 0.0000 0.37310(14) 0.0198(3) Uani 1 2 d S . .
C3 C 0.35642(8) 0.0000 0.27240(14) 0.0232(4) Uani 1 2 d S . .
H3 H 0.4066 0.0000 0.2857 0.028 Uiso 1 2 calc SR . .
C4 C 0.31905(8) 0.0000 0.15587(15) 0.0238(4) Uani 1 2 d S . .
C5 C 0.24422(8) 0.0000 0.13436(14) 0.0237(4) Uani 1 2 d S . .
H5 H 0.2191 0.0000 0.0527 0.028 Uiso 1 2 calc SR . .
C6 C 0.20831(7) 0.0000 0.23209(14) 0.0210(3) Uani 1 2 d S . .
C7 C 0.24480(7) 0.0000 0.35570(13) 0.0187(3) Uani 1 2 d S . .
C8 C 0.20806(8) 0.0000 0.45756(14) 0.0190(3) Uani 1 2 d S . .
H8 H 0.1579 0.0000 0.4436 0.023 Uiso 1 2 calc SR . .
C9 C 0.24352(8) 0.0000 0.57466(13) 0.0188(3) Uani 1 2 d S . .
C10 C 0.31928(8) 0.0000 0.59625(14) 0.0208(3) Uani 1 2 d S . .
C11 C 0.42324(8) 0.0000 0.06567(16) 0.0338(4) Uani 1 2 d S . .
H11A H 0.4381 0.0000 -0.0152 0.051 Uiso 1 2 calc SR . .
H11B H 0.4416 -0.1191 0.1113 0.051 Uiso 0.50 1 calc PR . .
H11C H 0.4416 0.1191 0.1113 0.051 Uiso 0.50 1 calc PR . .
C12 C 0.09815(9) 0.0000 0.09875(16) 0.0436(5) Uani 1 2 d S . .
H12A H 0.0475 0.0102 0.1015 0.065 Uiso 0.50 1 calc PR . .
H12B H 0.1076 -0.1239 0.0574 0.065 Uiso 0.50 1 calc PR . .
H12C H 0.1130 0.1136 0.0534 0.065 Uiso 0.50 1 calc PR . .
C13 C 0.20460(8) 0.0000 0.68320(13) 0.0216(3) Uani 1 2 d S A .
H13A H 0.2174 -0.1195 0.7345 0.026 Uiso 0.50 1 calc PR . .
H13B H 0.2174 0.1195 0.7345 0.026 Uiso 0.50 1 calc PR . .
C14 C 0.35952(8) 0.0000 0.71881(15) 0.0282(4) Uani 1 2 d S . .
H14 H 0.3340 0.0000 0.7857 0.034 Uiso 1 2 calc SR . .
C15 C 0.08763(11) 0.0287(12) 0.72180(19) 0.0262(15) Uani 0.50 1 d P A -1
C16 C 0.01252(12) 0.0557(4) 0.6628(2) 0.0446(10) Uani 0.50 1 d P A -1
H16A H -0.0087 -0.0745 0.6405 0.067 Uiso 0.50 1 calc PR A -1
H16B H 0.0107 0.1373 0.5887 0.067 Uiso 0.50 1 calc PR A -1
H16C H -0.0137 0.1222 0.7204 0.067 Uiso 0.50 1 calc PR A -1
O1 O 0.42614(5) 0.0000 0.51025(11) 0.0317(3) Uani 1 2 d S . .
H1 H 0.4429 0.0000 0.5855 0.048 Uiso 1 2 calc SR . .
O2 O 0.34800(6) 0.0000 0.05060(10) 0.0321(3) Uani 1 2 d S . .
O3 O 0.13673(5) 0.0000 0.22131(9) 0.0290(3) Uani 1 2 d S . .
O4 O 0.13066(6) 0.0000 0.63680(10) 0.0323(3) Uani 1 2 d S . .
O5 O 0.10814(7) 0.0000 0.82937(11) 0.0430(4) Uani 1 2 d S . .
O6 O 0.42454(6) 0.0000 0.74310(11) 0.0383(4) Uani 1 2 d S . .

loop_
_atom_site_aniso_label
_atom_site_aniso_U_11
_atom_site_aniso_U_22
_atom_site_aniso_U_33
_atom_site_aniso_U_23
_atom_site_aniso_U_13
_atom_site_aniso_U_12
C1 0.0167(7) 0.0222(8) 0.0239(8) 0.000 0.0002(6) 0.000
C2 0.0197(7) 0.0188(7) 0.0210(8) 0.000 0.0036(6) 0.000
C3 0.0174(7) 0.0268(8) 0.0260(9) 0.000 0.0057(6) 0.000
C4 0.0241(8) 0.0286(8) 0.0209(8) 0.000 0.0099(6) 0.000
C5 0.0229(8) 0.0327(9) 0.0154(7) 0.000 0.0027(6) 0.000
C6 0.0164(7) 0.0262(8) 0.0202(8) 0.000 0.0022(6) 0.000
C7 0.0199(7) 0.0179(7) 0.0183(8) 0.000 0.0032(6) 0.000
C8 0.0180(7) 0.0197(7) 0.0195(8) 0.000 0.0043(6) 0.000
C9 0.0217(7) 0.0167(7) 0.0179(8) 0.000 0.0032(6) 0.000
C10 0.0224(8) 0.0201(7) 0.0190(8) 0.000 0.0006(6) 0.000
C11 0.0228(8) 0.0540(11) 0.0275(10) 0.000 0.0127(7) 0.000
C12 0.0246(8) 0.0862(15) 0.0180(9) 0.000 -0.0022(7) 0.000
C13 0.0240(8) 0.0248(8) 0.0154(7) 0.000 0.0018(6) 0.000
C14 0.0263(8) 0.0348(9) 0.0217(9) 0.000 -0.0010(7) 0.000
C15 0.0329(10) 0.024(5) 0.0249(10) 0.0008(11) 0.0148(8) -0.0024(11)
C16 0.0297(11) 0.070(3) 0.0370(13) 0.0002(12) 0.0134(10) 0.0019(11)
O1 0.0161(5) 0.0516(8) 0.0263(6) 0.000 0.0002(5) 0.000
O2 0.0231(6) 0.0546(8) 0.0209(6) 0.000 0.0106(5) 0.000
O3 0.0171(5) 0.0540(8) 0.0153(6) 0.000 0.0008(4) 0.000
O4 0.0214(6) 0.0586(8) 0.0182(6) 0.000 0.0070(4) 0.000
O5 0.0461(8) 0.0654(9) 0.0206(7) 0.000 0.0145(6) 0.000
O6 0.0256(6) 0.0586(9) 0.0275(7) 0.000 -0.0053(5) 0.000

loop_
_atom_type_symbol
_atom_type_description
_atom_type_scat_dispersion_real
_atom_type_scat_dispersion_imag
_atom_type_scat_source
C C 0.0033 0.0016 'International Tables Vol C Tables 4.2.6.8 and 6.1.1.4'
H H 0.0000 0.0000 'International Tables Vol C Tables 4.2.6.8 and 6.1.1.4'
O O 0.0106 0.0060 'International Tables Vol C Tables 4.2.6.8 and 6.1.1.4'

loop_
_geom_angle_atom_site_label_1
_geom_angle_atom_site_label_2
_geom_angle_atom_site_label_3
_geom_angle
_geom_angle_site_symmetry_1
O1 C1 C10 122.15(14) .
O1 C1 C2 116.13(13) .
C10 C1 C2 121.72(14) .
C7 C2 C3 121.56(14) .
C7 C2 C1 117.27(14) .
C3 C2 C1 121.16(14) .
C4 C3 C2 118.89(13) .
C4 C3 H3 120.6 .
C2 C3 H3 120.6 .
C3 C4 O2 125.15(14) .
C3 C4 C5 121.33(14) .
O2 C4 C5 113.52(14) .
C6 C5 C4 119.61(14) .
C6 C5 H5 120.2 .
C4 C5 H5 120.2 .
O3 C6 C5 124.17(14) .
O3 C6 C7 114.52(13) .
C5 C6 C7 121.31(13) .
C2 C7 C8 120.98(13) .
C2 C7 C6 117.29(13) .
C8 C7 C6 121.73(13) .
C9 C8 C7 121.04(13) .
C9 C8 H8 119.5 .
C7 C8 H8 119.5 .
C8 C9 C10 119.68(14) .
C8 C9 C13 121.18(13) .
C10 C9 C13 119.15(13) .
C1 C10 C9 119.30(14) .
C1 C10 C14 118.78(14) .
C9 C10 C14 121.91(14) .
O2 C11 H11A 109.5 .
O2 C11 H11B 109.5 .
H11A C11 H11B 109.5 .
O2 C11 H11C 109.5 .
H11A C11 H11C 109.5 .
H11B C11 H11C 109.5 .
O3 C12 H12A 109.5 .
O3 C12 H12B 109.5 .
H12A C12 H12B 109.5 .
O3 C12 H12C 109.5 .
H12A C12 H12C 109.5 .
H12B C12 H12C 109.5 .
O4 C13 C9 107.87(12) .
O4 C13 H13A 110.1 .
C9 C13 H13A 110.1 .
O4 C13 H13B 110.1 .
C9 C13 H13B 110.1 .
H13A C13 H13B 108.4 .
O6 C14 C10 124.87(16) .
O6 C14 H14 117.6 .
C10 C14 H14 117.6 .
O5 C15 O4 121.3(3) .
O5 C15 C16 125.95(19) .
O4 C15 C16 111.60(18) .
C1 O1 H1 109.5 .
C4 O2 C11 116.43(13) .
C6 O3 C12 116.26(12) .
C15 O4 C13 115.63(14) 6
C15 O4 C13 115.63(14) .

loop_
_geom_bond_atom_site_label_1
_geom_bond_atom_site_label_2
_geom_bond_distance
_geom_bond_site_symmetry_2
C1 O1 1.3410(17) .
C1 C10 1.397(2) .
C1 C2 1.421(2) .
C2 C7 1.4090(19) .
C2 C3 1.416(2) .
C3 C4 1.367(2) .
C3 H3 0.9500 .
C4 O2 1.3670(18) .
C4 C5 1.417(2) .
C5 C6 1.371(2) .
C5 H5 0.9500 .
C6 O3 1.3601(16) .
C6 C7 1.428(2) .
C7 C8 1.421(2) .
C8 C9 1.359(2) .
C8 H8 0.9500 .
C9 C10 1.4353(19) .
C9 C13 1.511(2) .
C10 C14 1.444(2) .
C11 O2 1.4269(18) .
C11 H11A 0.9800 .
C11 H11B 0.9800 .
C11 H11C 0.9800 .
C12 O3 1.4320(18) .
C12 H12A 0.9800 .
C12 H12B 0.9800 .
C12 H12C 0.9800 .
C13 O4 1.4285(17) .
C13 H13A 0.9900 .
C13 H13B 0.9900 .
C14 O6 1.2333(19) .
C14 H14 0.9500 .
C15 O5 1.204(3) .
C15 O4 1.361(2) .
C15 C16 1.494(3) .
C16 H16A 0.9800 .
C16 H16B 0.9800 .
C16 H16C 0.9800 .
O1 H1 0.8400 .
O4 C15 1.361(2) 6
O5 C15 1.204(3) 6

loop_
_geom_torsion_atom_site_label_1
_geom_torsion_atom_site_label_2
_geom_torsion_atom_site_label_3
_geom_torsion_atom_site_label_4
_geom_torsion
_geom_torsion_site_symmetry_4
O1 C1 C2 C7 180.0 .
C10 C1 C2 C7 0.0 .
O1 C1 C2 C3 0.0 .
C10 C1 C2 C3 180.0 .
C7 C2 C3 C4 0.0 .
C1 C2 C3 C4 180.0 .
C2 C3 C4 O2 180.0 .
C2 C3 C4 C5 0.0 .
C3 C4 C5 C6 0.0 .
O2 C4 C5 C6 180.0 .
C4 C5 C6 O3 180.0 .
C4 C5 C6 C7 0.0 .
C3 C2 C7 C8 180.0 .
C1 C2 C7 C8 0.0 .
C3 C2 C7 C6 0.0 .
C1 C2 C7 C6 180.0 .
O3 C6 C7 C2 180.0 .
C5 C6 C7 C2 0.0 .
O3 C6 C7 C8 0.0 .
C5 C6 C7 C8 180.0 .
C2 C7 C8 C9 0.0 .
C6 C7 C8 C9 180.0 .
C7 C8 C9 C10 0.0 .
C7 C8 C9 C13 180.0 .
O1 C1 C10 C9 180.0 .
C2 C1 C10 C9 0.0 .
O1 C1 C10 C14 0.0 .
C2 C1 C10 C14 180.0 .
C8 C9 C10 C1 0.0 .
C13 C9 C10 C1 180.0 .
C8 C9 C10 C14 180.0 .
C13 C9 C10 C14 0.0 .
C8 C9 C13 O4 0.0 .
C10 C9 C13 O4 180.0 .
C1 C10 C14 O6 0.0 .
C9 C10 C14 O6 180.0 .
C3 C4 O2 C11 0.0 .
C5 C4 O2 C11 180.0 .
C5 C6 O3 C12 0.0 .
C7 C6 O3 C12 180.0 .
O5 C15 O4 C15 74.0(6) 6
C16 C15 O4 C15 -94.3(5) 6
O5 C15 O4 C13 -20.0(8) .
C16 C15 O4 C13 171.7(3) .
C9 C13 O4 C15 171.0(4) 6
C9 C13 O4 C15 -171.0(4) .
O4 C15 O5 C15 -74.5(6) 6
C16 C15 O5 C15 92.0(7) 6
